data_2108327
loop_
_publ_author_name
'Wiedemann, Dennis'
'Meutzner, Falk'
'Fabelo, Oscar'
'Ganschow, Steffen'

_publ_section_title
;
 The inverse perovskite BaLiF~3~: single-crystal neutron diffraction and
 analyses of potential ion pathways
;
_journal_issue 6
_journal_name_full 'Acta Crystallographica Section B'
_journal_page_first
;
;
_journal_paper_doi 10.1107/S2052520618014579
_journal_volume 74
_journal_year 2018
_chemical_compound_source synthetic
_chemical_formula_iupac 'Ba Li F2.80 O0.10'
_chemical_formula_sum 'Ba F2.8 Li O0.1'
_chemical_formula_weight 199.1
_chemical_name_structure_type Perovskite-CaTiO~3~
_chemical_name_systematic 'barium lithium fluoride oxide'
_space_group_IT_number 221
_symmetry_cell_setting cubic
_symmetry_Int_Tables_number 221
_symmetry_space_group_name_Hall '-P 4 2 3'
_symmetry_space_group_name_H-M 'P m -3 m'
_atom_sites_solution_primary iterative
_cell_angle_alpha 90
_cell_angle_beta 90
_cell_angle_gamma 90
_cell_formula_units_Z 1
_cell_length_a 4.0581(3)
_cell_length_b 4.0581(3)
_cell_length_c 4.0581(3)
_cell_measurement_reflns_used 103
_cell_measurement_temperature 827(3)
_cell_measurement_theta_max 43.29
_cell_measurement_theta_min 5.96
_cell_volume 66.830(9)
_computing_cell_refinement 'RAFD9 (Filhol, 1988)'
_computing_data_collection 'NOMAD (Institut Laue-Langevin, 2016)'
_computing_data_reduction 'RACER (Lehmann & Larsen, 1974; Wilkinson et al., 1988)'
_computing_molecular_graphics 'VESTA (Momma & Izumi, 2011)'
_computing_publication_material 'Jana2006 (Pet\<r\'i\<cek et al., 2014)'
_computing_structure_refinement 'Jana2006 (Pet\<r\'i\<cek et al., 2014)'
_computing_structure_solution 'SUPERFLIP (Palatinus & Chapuis, 2007)'
_diffrn_ambient_environment vacuum
_diffrn_ambient_temperature 827(3)
_diffrn_detector '^3^He counter'
_diffrn_detector_area_resol_mean 0.5
_diffrn_detector_details
;
area detector with pixel size: 2 \\times 2 mm^2^, 0.25\% \\times 0.25\%; pixel
 count: 32 \\times 32, sensitive area: 64 \\times 64 mm^2^
;
_diffrn_detector_type 'ILL bidim 64mm'
_diffrn_measured_fraction_theta_full 1.00
_diffrn_measured_fraction_theta_max 1.00
_diffrn_measurement_device 'four-circle diffractometer'
_diffrn_measurement_device_details
;
 Eulerian cradle with offset \c circle
;
_diffrn_measurement_device_type 'D9 position-sensitive detector diffractometer'
_diffrn_measurement_method '\w and \w-2\q scans'
_diffrn_measurement_specimen_support
;
titanium pin with high-temperature alumina-filled ceramic adhesive
 (Ceramabond 552)
;
_diffrn_radiation_filter_edge 0.425
_diffrn_radiation_monochromator 'Cu 220'
_diffrn_radiation_probe neutron
_diffrn_radiation_type neutron
_diffrn_radiation_wavelength 0.83860
_diffrn_reflns_av_R_equivalents 0.0232
_diffrn_reflns_av_unetI/netI 0.0065
_diffrn_reflns_limit_h_max 8
_diffrn_reflns_limit_h_min -4
_diffrn_reflns_limit_k_max 8
_diffrn_reflns_limit_k_min -4
_diffrn_reflns_limit_l_max 8
_diffrn_reflns_limit_l_min 0
_diffrn_reflns_number 362
_diffrn_reflns_theta_full 56.42
_diffrn_reflns_theta_max 56.42
_diffrn_reflns_theta_min 5.93
_diffrn_source 'nuclear reactor'
_diffrn_source_size '0.6 \\times 0.6 cm^2^'
_diffrn_source_take-off_angle 56.30
_diffrn_source_type 'ILL high-flux reactor, beam H3'
_diffrn_standards_decay_% -0.06(19)
_diffrn_standards_interval_count 80
_diffrn_standards_number 1
_exptl_absorpt_coefficient_mu 0.050
_exptl_absorpt_correction_T_max 0.9787
_exptl_absorpt_correction_T_min 0.9757
_exptl_absorpt_correction_type gaussian
_exptl_absorpt_process_details 'Jana2006 (Pet\<r\'i\<cek et al., 2014)'
_exptl_crystal_colour colourless
_exptl_crystal_density_diffrn 4.9465
_exptl_crystal_density_method 'not measured'
_exptl_crystal_description cube
_exptl_crystal_F_000 19.582
_exptl_crystal_size_max 5.00
_exptl_crystal_size_mid 5.00
_exptl_crystal_size_min 5.00
_refine_diff_density_max 0.12
_refine_diff_density_min -0.20
_refine_ls_extinction_coef 5.3(4)
_refine_ls_extinction_expression Fc^*^=kFc[1+0.001xFc^2^\l^3^/sin(2\q)]^-1/4^
_refine_ls_extinction_method 'SHELXL-2017/1 (Sheldrick, 2015)'
_refine_ls_goodness_of_fit_gt 1.02
_refine_ls_goodness_of_fit_ref 1.02
_refine_ls_matrix_type full
_refine_ls_number_constraints 3
_refine_ls_number_parameters 7
_refine_ls_number_reflns 82
_refine_ls_number_restraints 0
_refine_ls_R_factor_all 0.0189
_refine_ls_R_factor_gt 0.0154
_refine_ls_shift/su_max 0.0000
_refine_ls_shift/su_mean 0.0000
_refine_ls_structure_factor_coef Fsqd
_refine_ls_weighting_details w=1/(\s^2^(I)+0.0015539365I^2^)
_refine_ls_weighting_scheme sigma
_refine_ls_wR_factor_gt 0.0513
_refine_ls_wR_factor_ref 0.0540
_reflns_number_gt 74
_reflns_number_total 82
_reflns_threshold_expression I>2\s(I)
_cod_data_source_file ra5041sup1.cif
_cod_data_source_block BaLiF3-555C
_cod_original_cell_volume 66.830(15)
_cod_original_formula_sum 'Ba F2.80 Li O0.10'
_cod_database_code 2108327

loop_
_space_group_symop_id
_space_group_symop_operation_xyz
1 x,y,z
2 -x,-y,z
3 -x,y,-z
4 x,-y,-z
5 z,x,y
6 z,-x,-y
7 -z,-x,y
8 -z,x,-y
9 y,z,x
10 -y,z,-x
11 y,-z,-x
12 -y,-z,x
13 y,x,-z
14 -y,-x,-z
15 y,-x,z
16 -y,x,z
17 x,z,-y
18 -x,z,y
19 -x,-z,-y
20 x,-z,y
21 z,y,-x
22 z,-y,x
23 -z,y,x
24 -z,-y,-x
25 -x,-y,-z
26 x,y,-z
27 x,-y,z
28 -x,y,z
29 -z,-x,-y
30 -z,x,y
31 z,x,-y
32 z,-x,y
33 -y,-z,-x
34 y,-z,x
35 -y,z,x
36 y,z,-x
37 -y,-x,z
38 y,x,z
39 -y,x,-z
40 y,-x,-z
41 -x,-z,y
42 x,-z,-y
43 x,z,y
44 -x,z,-y
45 -z,-y,x
46 -z,y,-x
47 z,-y,-x
48 z,y,x

loop_
_atom_site_label
_atom_site_type_symbol
_atom_site_fract_x
_atom_site_fract_y
_atom_site_fract_z
_atom_site_adp_type
_atom_site_U_iso_or_equiv
_atom_site_site_symmetry_multiplicity
_atom_site_occupancy
_atom_site_calc_flag
_atom_site_refinement_flags
_atom_site_disorder_group
_atom_site_constraints
Ba1 Ba 0 0 0 Uani 0.02452(11) 1 1 d STP . .
Li1 Li 0.5 0.5 0.5 Uani 0.0342(2) 1 1 d STP . .
F1 F 0.5 0.5 0 Uani 0.03558(15) 3 0.9333 d STP 1 .
O1 O 0.5 0.5 0 Uani 0.03558(15) 3 0.0333 d STP 2 U=U(F1)

loop_
_atom_site_aniso_label
_atom_site_aniso_type_symbol
_atom_site_aniso_U_11
_atom_site_aniso_U_22
_atom_site_aniso_U_33
_atom_site_aniso_U_12
_atom_site_aniso_U_13
_atom_site_aniso_U_23
Ba1 Ba 0.02452(19) 0.02452(19) 0.02452(19) 0 0 0
Li1 Li 0.0342(4) 0.0342(4) 0.0342(4) 0 0 0
F1 F 0.0413(2) 0.0413(2) 0.0242(3) 0 0 0
O1 O 0.0413(2) 0.0413(2) 0.0242(3) 0 0 0

loop_
_atom_type_symbol
_atom_type_scat_length_neutron
_atom_type_scat_source
Ba 5.070 International_Tables_Vol_C
F 5.654 International_Tables_Vol_C
Li -1.900 International_Tables_Vol_C
O 5.803 International_Tables_Vol_C

loop_
_exptl_crystal_face_index_h
_exptl_crystal_face_index_k
_exptl_crystal_face_index_l
_exptl_crystal_face_perp_dist
1 0 0 0.25
-1 0 0 0.25
0 1 0 0.25
0 -1 0 0.25
0 0 1 0.25
0 0 -1 0.25

loop_
_geom_angle_atom_site_label_1
_geom_angle_atom_site_label_2
_geom_angle_atom_site_label_3
_geom_angle_site_symmetry_1
_geom_angle_site_symmetry_3
_geom_angle
O1 Ba1 O1 1_445 1_455 90.000(6)
O1 Ba1 O1 1_445 1_545 90.000(6)
O1 Ba1 O1 1_445 . 180
O1 Ba1 O1 1_445 5_544 60.000(3)
O1 Ba1 O1 1_445 5_545 60.000(3)
O1 Ba1 O1 1_445 5_554 120.000(3)
O1 Ba1 O1 1_445 5_555 120.000(3)
O1 Ba1 O1 1_445 9_454 60.000(3)
O1 Ba1 O1 1_445 9_455 60.000(3)
O1 Ba1 O1 1_445 9_554 120.000(3)
O1 Ba1 O1 1_445 9_555 120.000(3)
O1 Ba1 O1 1_455 1_545 180
O1 Ba1 O1 1_455 . 90.000(6)
O1 Ba1 O1 1_455 5_544 120.000(3)
O1 Ba1 O1 1_455 5_545 120.000(3)
O1 Ba1 O1 1_455 5_554 60.000(3)
O1 Ba1 O1 1_455 5_555 60.000(3)
O1 Ba1 O1 1_455 9_454 60.000(3)
O1 Ba1 O1 1_455 9_455 60.000(3)
O1 Ba1 O1 1_455 9_554 120.000(3)
O1 Ba1 O1 1_455 9_555 120.000(3)
O1 Ba1 O1 1_545 . 90.000(6)
O1 Ba1 O1 1_545 5_544 60.000(3)
O1 Ba1 O1 1_545 5_545 60.000(3)
O1 Ba1 O1 1_545 5_554 120.000(3)
O1 Ba1 O1 1_545 5_555 120.000(3)
O1 Ba1 O1 1_545 9_454 120.000(3)
O1 Ba1 O1 1_545 9_455 120.000(3)
O1 Ba1 O1 1_545 9_554 60.000(3)
O1 Ba1 O1 1_545 9_555 60.000(3)
O1 Ba1 O1 . 5_544 120.000(3)
O1 Ba1 O1 . 5_545 120.000(3)
O1 Ba1 O1 . 5_554 60.000(3)
O1 Ba1 O1 . 5_555 60.000(3)
O1 Ba1 O1 . 9_454 120.000(3)
O1 Ba1 O1 . 9_455 120.000(3)
O1 Ba1 O1 . 9_554 60.000(3)
O1 Ba1 O1 . 9_555 60.000(3)
O1 Ba1 O1 5_544 5_545 90.000(6)
O1 Ba1 O1 5_544 5_554 90.000(6)
O1 Ba1 O1 5_544 5_555 180
O1 Ba1 O1 5_544 9_454 60.000(3)
O1 Ba1 O1 5_544 9_455 120.000(3)
O1 Ba1 O1 5_544 9_554 60.000(3)
O1 Ba1 O1 5_544 9_555 120.000(3)
O1 Ba1 O1 5_545 5_554 180
O1 Ba1 O1 5_545 5_555 90.000(6)
O1 Ba1 O1 5_545 9_454 120.000(3)
O1 Ba1 O1 5_545 9_455 60.000(3)
O1 Ba1 O1 5_545 9_554 120.000(3)
O1 Ba1 O1 5_545 9_555 60.000(3)
O1 Ba1 O1 5_554 5_555 90.000(6)
O1 Ba1 O1 5_554 9_454 60.000(3)
O1 Ba1 O1 5_554 9_455 120.000(3)
O1 Ba1 O1 5_554 9_554 60.000(3)
O1 Ba1 O1 5_554 9_555 120.000(3)
O1 Ba1 O1 5_555 9_454 120.000(3)
O1 Ba1 O1 5_555 9_455 60.000(3)
O1 Ba1 O1 5_555 9_554 120.000(3)
O1 Ba1 O1 5_555 9_555 60.000(3)
O1 Ba1 O1 9_454 9_455 90.000(6)
O1 Ba1 O1 9_454 9_554 90.000(6)
O1 Ba1 O1 9_454 9_555 180
O1 Ba1 O1 9_455 9_554 180
O1 Ba1 O1 9_455 9_555 90.000(6)
O1 Ba1 O1 9_554 9_555 90.000(6)
O1 Li1 O1 . 1_556 180
O1 Li1 O1 . 5_555 90
O1 Li1 O1 . 5_655 90
O1 Li1 O1 . 9_555 90
O1 Li1 O1 . 9_565 90
O1 Li1 O1 1_556 5_555 90
O1 Li1 O1 1_556 5_655 90
O1 Li1 O1 1_556 9_555 90
O1 Li1 O1 1_556 9_565 90
O1 Li1 O1 5_555 5_655 180
O1 Li1 O1 5_555 9_555 90
O1 Li1 O1 5_555 9_565 90
O1 Li1 O1 5_655 9_555 90
O1 Li1 O1 5_655 9_565 90
O1 Li1 O1 9_555 9_565 180

loop_
_geom_bond_atom_site_label_1
_geom_bond_atom_site_label_2
_geom_bond_site_symmetry_2
_geom_bond_distance
Ba1 O1 1_445 2.8695(3)
Ba1 O1 1_455 2.8695(3)
Ba1 O1 1_545 2.8695(3)
Ba1 O1 . 2.8695(3)
Ba1 O1 5_544 2.8695(3)
Ba1 O1 5_545 2.8695(3)
Ba1 O1 5_554 2.8695(3)
Ba1 O1 5_555 2.8695(3)
Ba1 O1 9_454 2.8695(3)
Ba1 O1 9_455 2.8695(3)
Ba1 O1 9_554 2.8695(3)
Ba1 O1 9_555 2.8695(3)
Li1 O1 . 2.0291(3)
Li1 O1 1_556 2.0291(3)
Li1 O1 5_555 2.0291(3)
Li1 O1 5_655 2.0291(3)
Li1 O1 9_555 2.0291(3)
Li1 O1 9_565 2.0291(3)

loop_
_jana_atom_site_adp_c_label
_jana_atom_site_adp_c_type_symbol
_jana_atom_site_adp_c_111
_jana_atom_site_adp_c_112
_jana_atom_site_adp_c_113
_jana_atom_site_adp_c_122
_jana_atom_site_adp_c_123
_jana_atom_site_adp_c_133
_jana_atom_site_adp_c_222
_jana_atom_site_adp_c_223
_jana_atom_site_adp_c_233
_jana_atom_site_adp_c_333
F1 F 0 0 0 0 0 0 0 0 0 0
O1 O 0 0 0 0 0 0 0 0 0 0

loop_
_jana_atom_site_adp_d_label
_jana_atom_site_adp_d_type_symbol
_jana_atom_site_adp_d_1111
_jana_atom_site_adp_d_1112
_jana_atom_site_adp_d_1113
_jana_atom_site_adp_d_1122
_jana_atom_site_adp_d_1123
_jana_atom_site_adp_d_1133
_jana_atom_site_adp_d_1222
_jana_atom_site_adp_d_1223
_jana_atom_site_adp_d_1233
_jana_atom_site_adp_d_1333
_jana_atom_site_adp_d_2222
_jana_atom_site_adp_d_2223
_jana_atom_site_adp_d_2233
_jana_atom_site_adp_d_2333
_jana_atom_site_adp_d_3333
F1 F 0 0 0 0 0 0 0 0 0 0 0 0 0 0 -0.0069(15)
O1 O 0 0 0 0 0 0 0 0 0 0 0 0 0 0 -0.0069(15)
